data_7242525
loop_
_publ_author_name
'Sun, Shuang-Li'
'Sun, Xi-Yu'
'Sun, Qian'
'Gao, En-Qing'

_publ_section_title
;
 Highly efficient fluorescent chemosensor for nitro antibiotic detection
 based on luminescent coordination polymers with
 2,6-di(4-carboxyphenyl)pyrazine
;
_journal_issue 17
_journal_name_full CrystEngComm
_journal_page_first 3167
_journal_page_last 3174
_journal_paper_doi 10.1039/D1CE00245G
_journal_volume 23
_journal_year 2021
_chemical_formula_sum 'C21 H19 Mn N3 O6'
_chemical_formula_weight 464.33
_space_group_crystal_system triclinic
_space_group_IT_number 2
_space_group_name_Hall '-P 1'
_space_group_name_H-M_alt 'P -1'
_atom_sites_solution_hydrogens mixed
_audit_creation_method SHELXL-2014/7
_audit_update_record
;
2020-12-31 deposited with the CCDC.	2021-03-25 downloaded from the CCDC.
;
_cell_angle_alpha 100.467(3)
_cell_angle_beta 112.109(3)
_cell_angle_gamma 104.281(3)
_cell_formula_units_Z 2
_cell_length_a 9.5406(3)
_cell_length_b 10.0775(3)
_cell_length_c 11.9021(4)
_cell_measurement_reflns_used 14379
_cell_measurement_temperature 293(2)
_cell_measurement_theta_max 74.2300
_cell_measurement_theta_min 4.2090
_cell_volume 978.23(7)
_computing_cell_refinement 'CrysAlisPro 1.171.39.32a (Rigaku OD, 2017)'
_computing_data_collection 'CrysAlisPro 1.171.39.32a (Rigaku OD, 2017)'
_computing_data_reduction 'CrysAlisPro 1.171.39.32a (Rigaku OD, 2017)'
_computing_structure_refinement 'SHELXL-2014/7 (Sheldrick, 2014)'
_diffrn_ambient_temperature 293(2)
_diffrn_measured_fraction_theta_full 0.992
_diffrn_measured_fraction_theta_max 0.992
_diffrn_measurement_device_type 'XtaLAB AFC12 (RINC): Kappa dual home/near'
_diffrn_measurement_method 'CCD plate'
_diffrn_radiation_type CuK\a
_diffrn_radiation_wavelength 1.54184
_diffrn_reflns_av_R_equivalents 0.0485
_diffrn_reflns_av_unetI/netI 0.0258
_diffrn_reflns_Laue_measured_fraction_full 0.992
_diffrn_reflns_Laue_measured_fraction_max 0.992
_diffrn_reflns_limit_h_max 11
_diffrn_reflns_limit_h_min -11
_diffrn_reflns_limit_k_max 12
_diffrn_reflns_limit_k_min -12
_diffrn_reflns_limit_l_max 14
_diffrn_reflns_limit_l_min -14
_diffrn_reflns_number 20267
_diffrn_reflns_point_group_measured_fraction_full 0.992
_diffrn_reflns_point_group_measured_fraction_max 0.992
_diffrn_reflns_theta_full 67.075
_diffrn_reflns_theta_max 67.075
_diffrn_reflns_theta_min 4.211
_diffrn_source 'fine-focus sealed X-ray tube'
_exptl_absorpt_coefficient_mu 5.897
_exptl_absorpt_correction_T_max 1.00000
_exptl_absorpt_correction_T_min 0.19423
_exptl_absorpt_correction_type multi-scan
_exptl_absorpt_process_details
;
CrysAlisPro 1.171.39.32a (Rigaku Oxford Diffraction, 2017)
Empirical absorption correction using spherical harmonics,
 implemented in SCALE3 ABSPACK scaling algorithm.
;
_exptl_crystal_colour colorless
_exptl_crystal_density_diffrn 1.576
_exptl_crystal_description prism
_exptl_crystal_F_000 478
_exptl_crystal_size_max 0.6
_exptl_crystal_size_mid 0.4
_exptl_crystal_size_min 0.2
_refine_diff_density_max 0.417
_refine_diff_density_min -0.568
_refine_diff_density_rms 0.090
_refine_ls_extinction_method none
_refine_ls_goodness_of_fit_ref 1.156
_refine_ls_hydrogen_treatment mixed
_refine_ls_matrix_type full
_refine_ls_number_parameters 344
_refine_ls_number_reflns 3460
_refine_ls_number_restraints 0
_refine_ls_restrained_S_all 1.156
_refine_ls_R_factor_all 0.0354
_refine_ls_R_factor_gt 0.0345
_refine_ls_shift/su_max 0.001
_refine_ls_shift/su_mean 0.000
_refine_ls_structure_factor_coef Fsqd
_refine_ls_weighting_details 'w=1/[\s^2^(Fo^2^)+(0.0644P)^2^+0.2282P] where P=(Fo^2^+2Fc^2^)/3'
_refine_ls_weighting_scheme calc
_refine_ls_wR_factor_gt 0.0965
_refine_ls_wR_factor_ref 0.0971
_reflns_Friedel_coverage 0.000
_reflns_number_gt 3342
_reflns_number_total 3460
_reflns_threshold_expression 'I > 2\s(I)'
_cod_data_source_file d1ce00245g2.cif
_cod_data_source_block 1_CCDC1
_cod_depositor_comments 'Adding full bibliography for 7242523--7242525.cif.'
_cod_original_cell_volume 978.22(6)
_cod_database_code 7242525
_shelx_shelxl_version_number 2014/7
_shelx_space_group_comment
;
The symmetry employed for this shelxl refinement is uniquely defined
by the following loop, which should always be used as a source of
symmetry information in preference to the above space-group names.
They are only intended as comments.
;
_shelx_estimated_absorpt_t_min 0.19423
_shelx_estimated_absorpt_t_max 1.00000
_oxdiff_exptl_absorpt_empirical_full_min 0.527
_oxdiff_exptl_absorpt_empirical_full_max 3.066
_oxdiff_exptl_absorpt_empirical_details
;
Empirical correction (ABSPACK) includes:
- Absorption correction using spherical harmonics
- Frame scaling
;

loop_
_space_group_symop_operation_xyz
'x, y, z'
'-x, -y, -z'

loop_
_atom_site_label
_atom_site_type_symbol
_atom_site_fract_x
_atom_site_fract_y
_atom_site_fract_z
_atom_site_U_iso_or_equiv
_atom_site_adp_type
_atom_site_occupancy
_atom_site_site_symmetry_order
_atom_site_calc_flag
_atom_site_refinement_flags_posn
_atom_site_refinement_flags_adp
_atom_site_refinement_flags_occupancy
_atom_site_disorder_assembly
_atom_site_disorder_group
Mn1 Mn 1.22118(3) 0.95817(3) 1.03287(2) 0.00903(12) Uani 1 1 d . . . . .
O1 O 1.01213(15) 0.77482(14) 0.97077(13) 0.0158(3) Uani 1 1 d . . . . .
O2 O 0.83818(15) 0.87674(14) 0.87391(12) 0.0136(3) Uani 1 1 d . . . . .
O3 O -0.50896(15) 0.07143(14) 0.15424(12) 0.0130(3) Uani 1 1 d . . . . .
O4 O -0.64547(15) -0.07988(15) 0.21976(13) 0.0154(3) Uani 1 1 d . . . . .
O5 O 1.28784(17) 0.81721(16) 0.91905(14) 0.0144(3) Uani 1 1 d . . . . .
H5W2 H 1.228(3) 0.749(3) 0.870(3) 0.024(8) Uiso 1 1 d . . . . .
H5W1 H 1.361(4) 0.855(3) 0.892(3) 0.037(8) Uiso 1 1 d . . . . .
O6 O 0.0816(2) 0.5811(2) 0.72468(19) 0.0429(5) Uani 1 1 d . . . . .
C1 C 0.8709(2) 0.7724(2) 0.91011(18) 0.0116(4) Uani 1 1 d . . . . .
C2 C 0.7335(2) 0.6387(2) 0.88050(18) 0.0114(4) Uani 1 1 d . . . . .
C3 C 0.7616(2) 0.5288(2) 0.93152(19) 0.0135(4) Uani 1 1 d . . . . .
C4 C 0.5744(2) 0.6271(2) 0.80691(18) 0.0124(4) Uani 1 1 d . . . . .
C5 C 0.6345(2) 0.4098(2) 0.91159(18) 0.0133(4) Uani 1 1 d . . . . .
C6 C 0.4468(2) 0.5091(2) 0.78714(18) 0.0122(4) Uani 1 1 d . . . . .
C7 C 0.4750(2) 0.3992(2) 0.83924(17) 0.0097(4) Uani 1 1 d . . . . .
C8 C 0.3360(2) 0.2749(2) 0.81858(18) 0.0106(4) Uani 1 1 d . . . . .
C9 C 0.3463(2) 0.1932(2) 0.90283(18) 0.0107(4) Uani 1 1 d . . . . .
C10 C 0.0790(2) 0.0591(2) 0.78478(18) 0.0117(4) Uani 1 1 d . . . . .
C11 C 0.0682(2) 0.1367(2) 0.69783(18) 0.0110(4) Uani 1 1 d . . . . .
C12 C -0.0840(2) 0.1029(2) 0.58073(18) 0.0112(4) Uani 1 1 d . . . . .
C13 C -0.0861(2) 0.1837(2) 0.49701(19) 0.0169(4) Uani 1 1 d . . . . .
C14 C -0.2250(2) -0.0078(2) 0.5519(2) 0.0196(4) Uani 1 1 d . . . . .
C15 C -0.3629(2) -0.0368(2) 0.4409(2) 0.0197(4) Uani 1 1 d . . . . .
C16 C -0.2240(2) 0.1541(2) 0.38642(19) 0.0164(4) Uani 1 1 d . . . . .
C17 C -0.3648(2) 0.0419(2) 0.35624(18) 0.0118(4) Uani 1 1 d . . . . .
C18 C -0.5155(2) 0.0079(2) 0.23676(18) 0.0117(4) Uani 1 1 d . . . . .
C19 C -0.2218(4) 0.5879(4) 0.5841(3) 0.0533(8) Uani 1 1 d . . . . .
H19A H -0.3362 0.5639 0.5381 0.080 Uiso 1 1 calc R U . . .
H19B H -0.1773 0.6780 0.6500 0.080 Uiso 1 1 calc R U . . .
H19C H -0.1736 0.5954 0.5267 0.080 Uiso 1 1 calc R U . . .
C20 C -0.0394(3) 0.4851(3) 0.7089(3) 0.0332(6) Uani 1 1 d . . . . .
C22 C -0.3259(3) 0.3517(3) 0.6173(3) 0.0363(6) Uani 1 1 d . . . . .
N1 N 0.19617(18) 0.24586(17) 0.71630(15) 0.0112(3) Uani 1 1 d . . . . .
N2 N 0.21766(18) 0.08723(17) 0.88737(14) 0.0113(3) Uani 1 1 d . . . . .
N3 N -0.1884(2) 0.4751(2) 0.64131(19) 0.0293(5) Uani 1 1 d . . . . .
H3 H 0.870(3) 0.533(3) 0.980(2) 0.019(6) Uiso 1 1 d . . . . .
H6 H 0.336(3) 0.504(2) 0.741(2) 0.014(5) Uiso 1 1 d . . . . .
H9 H 0.436(3) 0.213(2) 0.974(2) 0.014(5) Uiso 1 1 d . . . . .
H13 H 0.010(3) 0.261(3) 0.521(2) 0.024(6) Uiso 1 1 d . . . . .
H4 H 0.558(3) 0.705(3) 0.776(2) 0.018(6) Uiso 1 1 d . . . . .
H5 H 0.660(3) 0.334(3) 0.946(2) 0.016(6) Uiso 1 1 d . . . . .
H10 H -0.014(3) -0.015(3) 0.775(2) 0.018(6) Uiso 1 1 d . . . . .
H22C H -0.399(3) 0.385(3) 0.644(3) 0.036(7) Uiso 1 1 d . . . . .
H20 H -0.030(4) 0.406(3) 0.746(3) 0.041(8) Uiso 1 1 d . . . . .
H15 H -0.458(4) -0.110(3) 0.420(3) 0.043(8) Uiso 1 1 d . . . . .
H16 H -0.218(3) 0.214(3) 0.333(2) 0.025(6) Uiso 1 1 d . . . . .
H14 H -0.231(3) -0.065(3) 0.614(2) 0.025(7) Uiso 1 1 d . . . . .
H22B H -0.380(3) 0.306(3) 0.533(3) 0.030(7) Uiso 1 1 d . . . . .
H22A H -0.276(4) 0.291(3) 0.673(3) 0.040(8) Uiso 1 1 d . . . . .

loop_
_atom_site_aniso_label
_atom_site_aniso_U_11
_atom_site_aniso_U_22
_atom_site_aniso_U_33
_atom_site_aniso_U_23
_atom_site_aniso_U_13
_atom_site_aniso_U_12
Mn1 0.00453(17) 0.00804(18) 0.01162(19) 0.00439(13) 0.00155(13) -0.00033(12)
O1 0.0060(6) 0.0114(7) 0.0235(7) 0.0042(6) 0.0034(6) -0.0013(5)
O2 0.0121(7) 0.0095(7) 0.0188(7) 0.0054(6) 0.0082(6) 0.0002(5)
O3 0.0076(6) 0.0141(7) 0.0147(7) 0.0062(6) 0.0026(5) 0.0017(5)
O4 0.0075(6) 0.0152(7) 0.0164(7) 0.0059(6) 0.0006(5) -0.0011(5)
O5 0.0111(7) 0.0114(7) 0.0168(7) 0.0029(7) 0.0057(6) -0.0006(6)
O6 0.0258(9) 0.0327(10) 0.0479(11) -0.0130(9) 0.0187(8) -0.0119(8)
C1 0.0099(9) 0.0098(9) 0.0136(9) 0.0016(8) 0.0067(7) -0.0001(7)
C2 0.0081(9) 0.0095(9) 0.0136(9) 0.0012(8) 0.0053(7) -0.0012(7)
C3 0.0064(8) 0.0143(10) 0.0169(9) 0.0045(8) 0.0030(7) 0.0026(7)
C4 0.0114(9) 0.0090(9) 0.0149(9) 0.0038(8) 0.0045(7) 0.0024(7)
C5 0.0094(9) 0.0105(9) 0.0179(10) 0.0064(8) 0.0041(8) 0.0015(7)
C6 0.0077(9) 0.0108(9) 0.0136(9) 0.0026(8) 0.0022(7) 0.0009(7)
C7 0.0073(8) 0.0077(9) 0.0109(9) 0.0015(7) 0.0037(7) -0.0008(7)
C8 0.0077(8) 0.0089(9) 0.0133(9) 0.0018(8) 0.0044(7) 0.0013(7)
C9 0.0075(9) 0.0088(9) 0.0125(9) 0.0021(8) 0.0028(7) 0.0005(7)
C10 0.0091(9) 0.0088(9) 0.0151(9) 0.0036(8) 0.0051(7) 0.0000(7)
C11 0.0089(9) 0.0087(9) 0.0135(9) 0.0023(8) 0.0049(8) 0.0010(7)
C12 0.0084(9) 0.0093(9) 0.0135(9) 0.0024(8) 0.0040(7) 0.0013(7)
C13 0.0106(9) 0.0169(10) 0.0181(10) 0.0079(9) 0.0044(8) -0.0025(8)
C14 0.0129(10) 0.0169(10) 0.0224(11) 0.0121(9) 0.0024(8) -0.0012(8)
C15 0.0101(9) 0.0169(10) 0.0230(11) 0.0095(9) 0.0018(8) -0.0038(8)
C16 0.0122(9) 0.0177(11) 0.0163(10) 0.0082(9) 0.0047(8) 0.0009(8)
C17 0.0091(9) 0.0103(9) 0.0128(9) 0.0020(8) 0.0027(8) 0.0026(7)
C18 0.0084(8) 0.0098(9) 0.0144(9) 0.0020(8) 0.0034(7) 0.0031(7)
C19 0.0495(18) 0.062(2) 0.0478(18) 0.0293(16) 0.0235(15) 0.0054(15)
C20 0.0257(13) 0.0236(13) 0.0414(15) -0.0042(11) 0.0188(11) -0.0023(10)
C22 0.0256(13) 0.0257(14) 0.0459(17) -0.0073(13) 0.0234(13) -0.0091(11)
N1 0.0087(7) 0.0082(8) 0.0138(8) 0.0026(7) 0.0042(6) 0.0002(6)
N2 0.0094(7) 0.0093(8) 0.0126(8) 0.0028(6) 0.0042(6) 0.0008(6)
N3 0.0239(10) 0.0226(10) 0.0316(11) -0.0018(9) 0.0161(9) -0.0069(8)

loop_
_atom_type_symbol
_atom_type_description
_atom_type_scat_dispersion_real
_atom_type_scat_dispersion_imag
_atom_type_scat_source
C C 0.0181 0.0091 'International Tables Vol C Tables 4.2.6.8 and 6.1.1.4'
H H 0.0000 0.0000 'International Tables Vol C Tables 4.2.6.8 and 6.1.1.4'
N N 0.0311 0.0180 'International Tables Vol C Tables 4.2.6.8 and 6.1.1.4'
O O 0.0492 0.0322 'International Tables Vol C Tables 4.2.6.8 and 6.1.1.4'
Mn Mn -0.5299 2.8052 'International Tables Vol C Tables 4.2.6.8 and 6.1.1.4'

loop_
_geom_angle_atom_site_label_1
_geom_angle_atom_site_label_2
_geom_angle_atom_site_label_3
_geom_angle
_geom_angle_site_symmetry_1
_geom_angle_site_symmetry_3
_geom_angle_publ_flag
O1 Mn1 O2 101.83(5) . 2_777 ?
O1 Mn1 O5 84.20(6) . . ?
O2 Mn1 O5 169.66(5) 2_777 . ?
O1 Mn1 O4 94.32(5) . 1_766 ?
O2 Mn1 O4 91.40(5) 2_777 1_766 ?
O5 Mn1 O4 96.55(5) . 1_766 ?
O1 Mn1 O3 148.93(5) . 1_766 ?
O2 Mn1 O3 93.38(5) 2_777 1_766 ?
O5 Mn1 O3 85.29(5) . 1_766 ?
O4 Mn1 O3 58.02(5) 1_766 1_766 ?
O1 Mn1 N2 115.56(5) . 1_665 ?
O2 Mn1 N2 85.85(5) 2_777 1_665 ?
O5 Mn1 N2 83.96(5) . 1_665 ?
O4 Mn1 N2 149.94(5) 1_766 1_665 ?
O3 Mn1 N2 92.22(5) 1_766 1_665 ?
O1 Mn1 C18 122.00(6) . 1_766 ?
O2 Mn1 C18 92.31(5) 2_777 1_766 ?
O5 Mn1 C18 91.52(6) . 1_766 ?
O4 Mn1 C18 28.67(5) 1_766 1_766 ?
O3 Mn1 C18 29.35(5) 1_766 1_766 ?
N2 Mn1 C18 121.43(6) 1_665 1_766 ?
C1 O1 Mn1 123.54(12) . . ?
C1 O2 Mn1 128.13(12) . 2_777 ?
C18 O3 Mn1 89.97(11) . 1_344 ?
C18 O4 Mn1 91.02(11) . 1_344 ?
Mn1 O5 H5W2 121(2) . . ?
Mn1 O5 H5W1 119.8(18) . . ?
H5W2 O5 H5W1 109(3) . . ?
O1 C1 O2 123.71(17) . . ?
O1 C1 C2 117.83(16) . . ?
O2 C1 C2 118.45(16) . . ?
C3 C2 C4 119.01(17) . . ?
C3 C2 C1 120.75(16) . . ?
C4 C2 C1 120.14(17) . . ?
C5 C3 C2 120.93(17) . . ?
C5 C3 H3 118.6(14) . . ?
C2 C3 H3 120.5(14) . . ?
C6 C4 C2 120.43(17) . . ?
C6 C4 H4 121.8(14) . . ?
C2 C4 H4 117.7(14) . . ?
C3 C5 C7 120.01(17) . . ?
C3 C5 H5 117.9(14) . . ?
C7 C5 H5 122.0(14) . . ?
C4 C6 C7 120.57(17) . . ?
C4 C6 H6 120.2(13) . . ?
C7 C6 H6 119.2(13) . . ?
C6 C7 C5 119.03(17) . . ?
C6 C7 C8 119.57(16) . . ?
C5 C7 C8 121.40(16) . . ?
N1 C8 C9 120.51(17) . . ?
N1 C8 C7 117.00(16) . . ?
C9 C8 C7 122.46(17) . . ?
N2 C9 C8 121.83(17) . . ?
N2 C9 H9 115.4(15) . . ?
C8 C9 H9 122.6(15) . . ?
N2 C10 C11 121.77(17) . . ?
N2 C10 H10 117.0(14) . . ?
C11 C10 H10 121.3(14) . . ?
N1 C11 C10 120.85(17) . . ?
N1 C11 C12 116.90(16) . . ?
C10 C11 C12 122.24(16) . . ?
C13 C12 C14 118.69(17) . . ?
C13 C12 C11 119.31(17) . . ?
C14 C12 C11 122.00(17) . . ?
C16 C13 C12 121.05(18) . . ?
C16 C13 H13 122.2(15) . . ?
C12 C13 H13 116.7(15) . . ?
C15 C14 C12 119.95(18) . . ?
C15 C14 H14 119.0(14) . . ?
C12 C14 H14 121.0(14) . . ?
C14 C15 C17 121.54(19) . . ?
C14 C15 H15 121.2(18) . . ?
C17 C15 H15 117.3(18) . . ?
C13 C16 C17 120.42(18) . . ?
C13 C16 H16 117.2(16) . . ?
C17 C16 H16 122.4(16) . . ?
C15 C17 C16 118.33(18) . . ?
C15 C17 C18 120.38(17) . . ?
C16 C17 C18 121.28(16) . . ?
O4 C18 O3 120.97(16) . . ?
O4 C18 C17 120.12(16) . . ?
O3 C18 C17 118.90(16) . . ?
O4 C18 Mn1 60.31(9) . 1_344 ?
O3 C18 Mn1 60.68(9) . 1_344 ?
C17 C18 Mn1 177.70(13) . 1_344 ?
N3 C19 H19A 109.5 . . ?
N3 C19 H19B 109.5 . . ?
H19A C19 H19B 109.5 . . ?
N3 C19 H19C 109.5 . . ?
H19A C19 H19C 109.5 . . ?
H19B C19 H19C 109.5 . . ?
O6 C20 N3 125.0(3) . . ?
O6 C20 H20 121.1(18) . . ?
N3 C20 H20 113.9(18) . . ?
N3 C22 H22C 109.7(17) . . ?
N3 C22 H22B 108.9(18) . . ?
H22C C22 H22B 108(2) . . ?
N3 C22 H22A 105.0(17) . . ?
H22C C22 H22A 111(2) . . ?
H22B C22 H22A 115(2) . . ?
C11 N1 C8 117.96(16) . . ?
C9 N2 C10 117.01(16) . . ?
C9 N2 Mn1 123.67(12) . 1_445 ?
C10 N2 Mn1 119.27(12) . 1_445 ?
C20 N3 C22 122.0(2) . . ?
C20 N3 C19 120.3(2) . . ?
C22 N3 C19 117.7(2) . . ?

loop_
_geom_bond_atom_site_label_1
_geom_bond_atom_site_label_2
_geom_bond_distance
_geom_bond_site_symmetry_2
_geom_bond_publ_flag
Mn1 O1 2.1247(13) . ?
Mn1 O2 2.1417(14) 2_777 ?
Mn1 O5 2.1570(15) . ?
Mn1 O4 2.2658(13) 1_766 ?
Mn1 O3 2.2737(13) 1_766 ?
Mn1 N2 2.3426(15) 1_665 ?
Mn1 C18 2.6079(18) 1_766 ?
O1 C1 1.258(2) . ?
O2 C1 1.270(2) . ?
O2 Mn1 2.1417(14) 2_777 ?
O3 C18 1.278(2) . ?
O3 Mn1 2.2737(13) 1_344 ?
O4 C18 1.251(2) . ?
O4 Mn1 2.2658(13) 1_344 ?
O5 H5W2 0.74(3) . ?
O5 H5W1 0.90(3) . ?
O6 C20 1.234(3) . ?
C1 C2 1.506(2) . ?
C2 C3 1.391(3) . ?
C2 C4 1.400(3) . ?
C3 C5 1.388(3) . ?
C3 H3 0.96(2) . ?
C4 C6 1.386(3) . ?
C4 H4 0.95(2) . ?
C5 C7 1.404(3) . ?
C5 H5 0.97(2) . ?
C6 C7 1.398(3) . ?
C6 H6 0.97(2) . ?
C7 C8 1.487(2) . ?
C8 N1 1.343(2) . ?
C8 C9 1.400(3) . ?
C9 N2 1.339(2) . ?
C9 H9 0.89(2) . ?
C10 N2 1.339(2) . ?
C10 C11 1.395(3) . ?
C10 H10 0.96(2) . ?
C11 N1 1.340(2) . ?
C11 C12 1.493(3) . ?
C12 C13 1.395(3) . ?
C12 C14 1.395(3) . ?
C13 C16 1.383(3) . ?
C13 H13 0.95(3) . ?
C14 C15 1.387(3) . ?
C14 H14 1.03(3) . ?
C15 C17 1.389(3) . ?
C15 H15 0.93(3) . ?
C16 C17 1.397(3) . ?
C16 H16 0.95(3) . ?
C17 C18 1.499(2) . ?
C18 Mn1 2.6079(18) 1_344 ?
C19 N3 1.467(4) . ?
C19 H19A 0.9600 . ?
C19 H19B 0.9600 . ?
C19 H19C 0.9600 . ?
C20 N3 1.311(3) . ?
C20 H20 0.99(3) . ?
C22 N3 1.460(3) . ?
C22 H22C 0.97(3) . ?
C22 H22B 0.90(3) . ?
C22 H22A 1.04(3) . ?
N2 Mn1 2.3425(15) 1_445 ?
